data_7128414
loop_
_publ_author_name
'Berdiell, Izar Capel'
'Kulmaczewski, Rafal'
'Shahid, Namrah'
'Cespedes, Oscar'
'Halcrow, Malcolm A.'

_publ_section_title
;
 The number and shape of lattice solvent molecules controls spin-crossover
 in an isomorphous series of crystalline solvate salts.
;
_journal_issue 53
_journal_name_full 'Chemical communications (Cambridge, England)'
_journal_page_first 6566
_journal_page_last 6569
_journal_paper_doi 10.1039/d1cc02624k
_journal_volume 57
_journal_year 2021
_chemical_formula_moiety 'C26 H24 Fe N12 O2, 2(Cl O4), C2 H3 N'
_chemical_formula_sum 'C28 H27 Cl2 Fe N13 O10'
_chemical_formula_weight 832.37
_chemical_name_systematic
; 
Bis-[N-(2,6-di{pyrazol-1-yl}pyrid-4-yl)acetamide]iron(II)
diperchlorate acetonitrile solvate
;
_space_group_crystal_system triclinic
_space_group_IT_number 2
_space_group_name_Hall '-P 1'
_space_group_name_H-M_alt 'P -1'
_atom_sites_solution_hydrogens geom
_audit_creation_date 2020-07-20
_audit_creation_method
;
Olex2 1.3
(compiled 2020.06.28 svn.raecde09e for OlexSys, GUI svn.r6132)
;
_cell_angle_alpha 81.925(5)
_cell_angle_beta 78.760(6)
_cell_angle_gamma 85.352(6)
_cell_formula_units_Z 2
_cell_length_a 8.3202(8)
_cell_length_b 12.3819(8)
_cell_length_c 17.5192(9)
_cell_measurement_reflns_used 5377
_cell_measurement_temperature 160(2)
_cell_measurement_theta_max 73.53
_cell_measurement_theta_min 4.15
_cell_volume 1750.0(2)
_computing_cell_refinement 'CrysAlisPro 1.171.38.43b (Rigaku OD, 2015)'
_computing_data_collection 'CrysAlisPro 1.171.38.43b (Rigaku OD, 2015)'
_computing_data_reduction 'CrysAlisPro 1.171.38.43b (Rigaku OD, 2015)'
_computing_molecular_graphics 'XSEED (Barbour, 2001)'
_computing_publication_material 'Olex2 1.3 (Dolomanov et al., 2009)'
_computing_structure_refinement 'SHELXL 2018/3 (Sheldrick, 2015)'
_computing_structure_solution 'SHELXS (Sheldrick, 2015)'
_diffrn_ambient_environment N~2~
_diffrn_ambient_temperature 160(2)
_diffrn_detector 'CCD plate'
_diffrn_detector_area_resol_mean 5.3095
_diffrn_measured_fraction_theta_full 0.943
_diffrn_measured_fraction_theta_max 0.928
_diffrn_measurement_device_type 'SuperNova, Dual, Cu at zero, Atlas'
_diffrn_measurement_method '\w scans'
_diffrn_radiation_monochromator mirror
_diffrn_radiation_probe x-ray
_diffrn_radiation_type 'Cu K\a'
_diffrn_radiation_wavelength 1.54184
_diffrn_reflns_av_R_equivalents 0.0462
_diffrn_reflns_av_unetI/netI 0.0501
_diffrn_reflns_Laue_measured_fraction_full 0.943
_diffrn_reflns_Laue_measured_fraction_max 0.928
_diffrn_reflns_limit_h_max 9
_diffrn_reflns_limit_h_min -7
_diffrn_reflns_limit_k_max 15
_diffrn_reflns_limit_k_min -15
_diffrn_reflns_limit_l_max 21
_diffrn_reflns_limit_l_min -20
_diffrn_reflns_number 13173
_diffrn_reflns_point_group_measured_fraction_full 0.943
_diffrn_reflns_point_group_measured_fraction_max 0.928
_diffrn_reflns_theta_full 72.000
_diffrn_reflns_theta_max 73.867
_diffrn_reflns_theta_min 3.611
_diffrn_source 'micro-focus sealed X-ray tube'
_diffrn_source_type 'SuperNova (Cu) X-ray Source'
_exptl_absorpt_coefficient_mu 5.521
_exptl_absorpt_correction_T_max 1.00
_exptl_absorpt_correction_T_min 0.633
_exptl_absorpt_correction_type multi-scan
_exptl_absorpt_process_details
;
CrysAlisPro 1.171.38.43b (Rigaku Oxford Diffraction, 2015)
Empirical absorption correction using spherical harmonics,
 implemented in SCALE3 ABSPACK scaling algorithm.
;
_exptl_crystal_colour brown
_exptl_crystal_density_diffrn 1.580
_exptl_crystal_description plate
_exptl_crystal_F_000 852
_exptl_crystal_size_max 0.32
_exptl_crystal_size_mid 0.25
_exptl_crystal_size_min 0.08
_refine_diff_density_max 0.968
_refine_diff_density_min -0.813
_refine_diff_density_rms 0.119
_refine_ls_extinction_method none
_refine_ls_goodness_of_fit_ref 1.096
_refine_ls_hydrogen_treatment constr
_refine_ls_matrix_type full
_refine_ls_number_parameters 484
_refine_ls_number_reflns 6578
_refine_ls_number_restraints 26
_refine_ls_restrained_S_all 1.098
_refine_ls_R_factor_all 0.0963
_refine_ls_R_factor_gt 0.0875
_refine_ls_shift/su_max 0.000
_refine_ls_shift/su_mean 0.000
_refine_ls_structure_factor_coef Fsqd
_refine_ls_weighting_details 'w=1/[\s^2^(Fo^2^)+(0.1255P)^2^+5.8633P] where P=(Fo^2^+2Fc^2^)/3'
_refine_ls_weighting_scheme calc
_refine_ls_wR_factor_gt 0.2520
_refine_ls_wR_factor_ref 0.2599
_reflns_Friedel_coverage 0.000
_reflns_number_gt 5614
_reflns_number_total 6578
_reflns_threshold_expression 'I > 2\s(I)'
_cod_data_source_file d1cc02624k19.cif
_cod_data_source_block 80clalt
_cod_depositor_comments 'Adding full bibliography for 7128414--7128431.cif.'
_cod_database_code 7128414
_shelx_shelxl_version_number 2018/3
_shelx_space_group_comment
;
The symmetry employed for this shelxl refinement is uniquely defined
by the following loop, which should always be used as a source of
symmetry information in preference to the above space-group names.
They are only intended as comments.
;
_olex2_refinement_description
;
1. Fixed Uiso
 At 1.2 times of:
  All C(H) groups, All N(H) groups
 At 1.5 times of:
  All C(H,H,H) groups
2. Restrained distances
 Cl2A-O43A = Cl2A-O44A = Cl2A-O45A = Cl2A-O46A
 1.44134 with sigma of 0.02
 Cl2B-O43B = Cl2B-O44B = Cl2B-O45B = Cl2B-O46B
 1.44134 with sigma of 0.02
 O43A-O44A = O43A-O45A = O43A-O46A = O44A-O45A = O44A-O46A = O45A-O46A
 2.353708 with sigma of 0.02
 O43B-O44B = O43B-O45B = O43B-O46B = O44B-O45B = O44B-O46B = O45B-O46B
 2.353708 with sigma of 0.02
 C52A-C53A = C52B-C53B
 1.48 with sigma of 0.02
 C53A-N54A = C53B-N54B
 1.15 with sigma of 0.02
 C52A-N54A = C52B-N54B
 2.63 with sigma of 0.02
3. Others
 1(DFIX)=1(DFIX)=FVAR(1)
 1(DFIX)=1(DFIX)=1.633*FVAR(2)
 Fixed Sof: Cl2A(0.5) O43A(0.5) O44A(0.5) O45A(0.5) O46A(0.5) Cl2B(0.5)
 O43B(0.5) O44B(0.5) O45B(0.5) O46B(0.5) C52A(0.5) H52A(0.5) H52B(0.5)
 H52C(0.5) C53A(0.5) N54A(0.5) C52B(0.5) H52D(0.5) H52E(0.5) H52F(0.5)
 C53B(0.5) N54B(0.5)
4.a Aromatic/amide H refined with riding coordinates:
 C4(H4), C6(H6), C10(H10), C11(H11), C12(H12), C15(H15), C16(H16), C17(H17),
 N18(H18), C24(H24), C26(H26), C30(H30), C31(H31), C32(H32), C35(H35), C36(H36),
  C37(H37), N38(H38)
4.b Idealised Me refined as rotating group:
 C21(H21A,H21B,H21C), C41(H41A,H41B,H41C), C52A(H52A,H52B,H52C), C52B(H52D,
 H52E,H52F)
;
_olex2_submission_special_instructions 'No special instructions were received'

loop_
_space_group_symop_operation_xyz
'x, y, z'
'-x, -y, -z'

loop_
_atom_site_label
_atom_site_type_symbol
_atom_site_fract_x
_atom_site_fract_y
_atom_site_fract_z
_atom_site_U_iso_or_equiv
_atom_site_adp_type
_atom_site_occupancy
_atom_site_site_symmetry_order
_atom_site_calc_flag
_atom_site_refinement_flags_posn
_atom_site_refinement_flags_adp
_atom_site_refinement_flags_occupancy
_atom_site_disorder_assembly
_atom_site_disorder_group
Fe1 Fe 0.76091(11) 0.26287(7) 0.73263(5) 0.0339(3) Uani 1 1 d . . . . .
N2 N 0.8106(6) 0.1301(4) 0.6854(3) 0.0347(10) Uani 1 1 d . . . . .
C3 C 0.7860(7) 0.1263(5) 0.6129(3) 0.0351(11) Uani 1 1 d . . . . .
C4 C 0.8056(7) 0.0318(5) 0.5784(3) 0.0379(12) Uani 1 1 d . . . . .
H4 H 0.788747 0.031799 0.526340 0.046 Uiso 1 1 calc R U . . .
C5 C 0.8514(7) -0.0644(5) 0.6231(3) 0.0388(12) Uani 1 1 d . . . . .
C6 C 0.8730(8) -0.0627(5) 0.7011(3) 0.0407(13) Uani 1 1 d . . . . .
H6 H 0.901511 -0.127135 0.733116 0.049 Uiso 1 1 calc R U . . .
C7 C 0.8503(7) 0.0373(5) 0.7275(3) 0.0378(12) Uani 1 1 d . . . . .
N8 N 0.7339(6) 0.2291(4) 0.5791(3) 0.0371(10) Uani 1 1 d . . . . .
N9 N 0.7115(6) 0.3139(4) 0.6246(3) 0.0387(10) Uani 1 1 d . . . . .
C10 C 0.6575(8) 0.3985(5) 0.5820(4) 0.0441(13) Uani 1 1 d . . . . .
H10 H 0.632581 0.468857 0.598427 0.053 Uiso 1 1 calc R U . . .
C11 C 0.6408(9) 0.3723(5) 0.5086(4) 0.0511(16) Uani 1 1 d . . . . .
H11 H 0.603660 0.419900 0.467318 0.061 Uiso 1 1 calc R U . . .
C12 C 0.6891(8) 0.2638(5) 0.5088(4) 0.0447(14) Uani 1 1 d . . . . .
H12 H 0.690998 0.221068 0.467588 0.054 Uiso 1 1 calc R U . . .
N13 N 0.8626(6) 0.0575(4) 0.8039(3) 0.0395(11) Uani 1 1 d . . . . .
N14 N 0.8269(6) 0.1631(4) 0.8201(3) 0.0364(10) Uani 1 1 d . . . . .
C15 C 0.8357(8) 0.1597(6) 0.8955(3) 0.0466(15) Uani 1 1 d . . . . .
H15 H 0.818642 0.221367 0.923394 0.056 Uiso 1 1 calc R U . . .
C16 C 0.8730(9) 0.0550(6) 0.9274(4) 0.0506(15) Uani 1 1 d . . . . .
H16 H 0.884140 0.031920 0.980222 0.061 Uiso 1 1 calc R U . . .
C17 C 0.8911(9) -0.0100(5) 0.8686(4) 0.0478(15) Uani 1 1 d . . . . .
H17 H 0.918022 -0.086408 0.872383 0.057 Uiso 1 1 calc R U . . .
N18 N 0.8656(7) -0.1586(4) 0.5873(3) 0.0451(12) Uani 1 1 d . . . . .
H18 H 0.838827 -0.151036 0.540559 0.054 Uiso 1 1 calc R U . . .
C19 C 0.9162(10) -0.2622(5) 0.6157(4) 0.0523(16) Uani 1 1 d . . . . .
O20 O 0.9655(9) -0.2841(4) 0.6772(3) 0.0706(16) Uani 1 1 d . . . . .
C21 C 0.9043(10) -0.3465(5) 0.5628(5) 0.0584(18) Uani 1 1 d . . . . .
H21A H 0.790747 -0.368118 0.571611 0.088 Uiso 1 1 calc R U . . .
H21B H 0.976498 -0.410630 0.574677 0.088 Uiso 1 1 calc R U . . .
H21C H 0.937781 -0.315326 0.507935 0.088 Uiso 1 1 calc R U . . .
N22 N 0.6973(6) 0.3874(4) 0.7880(3) 0.0378(10) Uani 1 1 d . . . . .
C23 C 0.8047(7) 0.4608(4) 0.7894(3) 0.0376(12) Uani 1 1 d . . . . .
C24 C 0.7682(8) 0.5502(5) 0.8300(4) 0.0426(13) Uani 1 1 d . . . . .
H24 H 0.846901 0.602155 0.828889 0.051 Uiso 1 1 calc R U . . .
C25 C 0.6083(8) 0.5597(5) 0.8730(3) 0.0436(14) Uani 1 1 d . . . . .
C26 C 0.4949(8) 0.4807(5) 0.8750(4) 0.0436(13) Uani 1 1 d . . . . .
H26 H 0.387496 0.485104 0.905582 0.052 Uiso 1 1 calc R U . . .
C27 C 0.5463(8) 0.3970(5) 0.8309(3) 0.0410(13) Uani 1 1 d . . . . .
N28 N 0.9577(6) 0.4329(4) 0.7455(3) 0.0414(11) Uani 1 1 d . . . . .
N29 N 0.9718(6) 0.3385(4) 0.7093(3) 0.0383(10) Uani 1 1 d . . . . .
C30 C 1.1247(8) 0.3319(5) 0.6724(4) 0.0435(13) Uani 1 1 d . . . . .
H30 H 1.170307 0.275234 0.641995 0.052 Uiso 1 1 calc R U . . .
C31 C 1.2122(9) 0.4183(5) 0.6832(4) 0.0503(15) Uani 1 1 d . . . . .
H31 H 1.324415 0.430715 0.662483 0.060 Uiso 1 1 calc R U . . .
C32 C 1.1037(8) 0.4812(5) 0.7296(4) 0.0432(13) Uani 1 1 d . . . . .
H32 H 1.125937 0.546492 0.747503 0.052 Uiso 1 1 calc R U . . .
N33 N 0.4526(6) 0.3094(4) 0.8252(3) 0.0439(11) Uani 1 1 d . . . . .
N34 N 0.5285(6) 0.2333(4) 0.7784(3) 0.0400(11) Uani 1 1 d . . . . .
C35 C 0.4194(8) 0.1582(6) 0.7842(4) 0.0486(15) Uani 1 1 d . . . . .
H35 H 0.437315 0.095422 0.757353 0.058 Uiso 1 1 calc R U . . .
C36 C 0.2769(9) 0.1842(6) 0.8344(4) 0.0553(17) Uani 1 1 d . . . . .
H36 H 0.181502 0.143178 0.848670 0.066 Uiso 1 1 calc R U . . .
C37 C 0.2986(9) 0.2798(6) 0.8598(4) 0.0535(16) Uani 1 1 d . . . . .
H37 H 0.221233 0.318627 0.894906 0.064 Uiso 1 1 calc R U . . .
N38 N 0.5530(7) 0.6457(4) 0.9167(3) 0.0491(13) Uani 1 1 d . . . . .
H38 H 0.468157 0.634407 0.955072 0.059 Uiso 1 1 calc R U . . .
C39 C 0.6186(9) 0.7463(5) 0.9055(4) 0.0511(16) Uani 1 1 d . . . . .
O40 O 0.7397(7) 0.7709(4) 0.8554(3) 0.0621(13) Uani 1 1 d . . . . .
C41 C 0.5283(12) 0.8240(7) 0.9601(5) 0.074(2) Uani 1 1 d . . . . .
H41A H 0.603071 0.878167 0.966111 0.111 Uiso 1 1 calc R U . . .
H41B H 0.487635 0.783134 1.011444 0.111 Uiso 1 1 calc R U . . .
H41C H 0.435618 0.861221 0.938380 0.111 Uiso 1 1 calc R U . . .
Cl4A Cl 0.7067(5) -0.0566(4) 0.3857(3) 0.0425(14) Uiso 0.5 1 d D . P A 1
O43A O 0.6490(13) 0.0473(7) 0.4154(6) 0.058(2) Uiso 0.5 1 d D . P A 1
O44A O 0.5725(11) -0.1216(8) 0.3942(6) 0.056(2) Uiso 0.5 1 d D . P A 1
O45A O 0.7710(13) -0.0259(9) 0.2994(5) 0.043(2) Uiso 0.5 1 d D . P A 1
O46A O 0.8359(11) -0.1070(7) 0.4210(5) 0.0389(19) Uiso 0.5 1 d D . P A 1
Cl4B Cl 0.7140(5) -0.0371(4) 0.3775(3) 0.0408(13) Uiso 0.5 1 d D . P B 2
O43B O 0.7397(13) 0.0631(7) 0.4019(6) 0.054(2) Uiso 0.5 1 d D . P B 2
O44B O 0.5455(12) -0.0544(11) 0.3848(7) 0.078(3) Uiso 0.5 1 d D . P B 2
O45B O 0.8033(14) -0.0552(10) 0.3021(5) 0.054(3) Uiso 0.5 1 d D . P B 2
O46B O 0.7776(17) -0.1273(9) 0.4339(7) 0.076(4) Uiso 0.5 1 d D . P B 2
Cl47 Cl 0.0947(2) 0.66652(14) 0.95148(10) 0.0555(4) Uani 1 1 d . . . . .
O48 O 0.1329(7) 0.6156(5) 0.8816(3) 0.0718(16) Uani 1 1 d . . . . .
O49 O -0.0661(8) 0.6439(7) 0.9908(4) 0.096(2) Uani 1 1 d . . . . .
O50 O 0.1079(11) 0.7796(5) 0.9327(4) 0.100(3) Uani 1 1 d . . . . .
O51 O 0.2124(6) 0.6262(4) 1.0015(3) 0.0549(12) Uani 1 1 d . . . . .
C52A C 0.563(2) 0.2119(12) 0.2573(10) 0.063(4) Uiso 0.5 1 d D . P C 1
H52A H 0.564778 0.145633 0.295027 0.095 Uiso 0.5 1 calc R U P C 1
H52B H 0.669740 0.217317 0.221920 0.095 Uiso 0.5 1 calc R U P C 1
H52C H 0.477100 0.208621 0.226658 0.095 Uiso 0.5 1 calc R U P C 1
C53A C 0.529(3) 0.3079(13) 0.2995(11) 0.052(6) Uiso 0.5 1 d D . P C 1
N54A N 0.504(3) 0.3788(14) 0.3354(12) 0.063(6) Uiso 0.5 1 d D . P C 1
C52B C 0.643(2) 0.2206(13) 0.2554(10) 0.065(4) Uiso 0.5 1 d D . P D 2
H52D H 0.656164 0.240906 0.198535 0.097 Uiso 0.5 1 calc R U P D 2
H52E H 0.573006 0.158495 0.271612 0.097 Uiso 0.5 1 calc R U P D 2
H52F H 0.751038 0.200350 0.269439 0.097 Uiso 0.5 1 calc R U P D 2
C53B C 0.568(3) 0.3130(14) 0.2951(12) 0.054(6) Uiso 0.5 1 d D . P D 2
N54B N 0.502(3) 0.3911(16) 0.3189(14) 0.079(8) Uiso 0.5 1 d D . P D 2

loop_
_atom_site_aniso_label
_atom_site_aniso_U_11
_atom_site_aniso_U_22
_atom_site_aniso_U_33
_atom_site_aniso_U_23
_atom_site_aniso_U_13
_atom_site_aniso_U_12
Fe1 0.0355(5) 0.0355(5) 0.0325(4) -0.0085(3) -0.0075(3) -0.0034(3)
N2 0.035(3) 0.037(2) 0.033(2) -0.0082(18) -0.0050(18) -0.0036(18)
C3 0.033(3) 0.040(3) 0.033(3) -0.005(2) -0.007(2) -0.001(2)
C4 0.040(3) 0.040(3) 0.035(3) -0.007(2) -0.008(2) -0.002(2)
C5 0.039(3) 0.039(3) 0.040(3) -0.008(2) -0.007(2) -0.004(2)
C6 0.046(4) 0.037(3) 0.041(3) -0.003(2) -0.011(2) -0.003(2)
C7 0.035(3) 0.041(3) 0.038(3) -0.006(2) -0.007(2) -0.002(2)
N8 0.041(3) 0.036(2) 0.036(2) -0.0064(18) -0.011(2) -0.0020(19)
N9 0.034(3) 0.042(3) 0.042(3) -0.011(2) -0.008(2) -0.0023(19)
C10 0.039(3) 0.037(3) 0.057(4) -0.005(3) -0.011(3) -0.003(2)
C11 0.063(4) 0.046(3) 0.044(3) 0.003(3) -0.017(3) 0.002(3)
C12 0.053(4) 0.046(3) 0.036(3) -0.002(2) -0.015(3) -0.001(3)
N13 0.043(3) 0.042(3) 0.036(2) -0.0024(19) -0.012(2) -0.003(2)
N14 0.032(3) 0.043(3) 0.036(2) -0.0087(19) -0.0098(19) -0.0028(19)
C15 0.048(4) 0.064(4) 0.032(3) -0.016(3) -0.012(2) 0.001(3)
C16 0.052(4) 0.067(4) 0.036(3) -0.007(3) -0.017(3) -0.002(3)
C17 0.052(4) 0.048(3) 0.043(3) 0.003(3) -0.015(3) -0.001(3)
N18 0.060(3) 0.038(3) 0.040(3) -0.007(2) -0.015(2) -0.001(2)
C19 0.063(4) 0.041(3) 0.048(4) -0.006(3) 0.001(3) 0.001(3)
O20 0.117(5) 0.042(3) 0.051(3) -0.004(2) -0.022(3) 0.017(3)
C21 0.070(5) 0.037(3) 0.064(4) -0.012(3) 0.000(4) -0.003(3)
N22 0.038(3) 0.039(2) 0.037(2) -0.0062(19) -0.0063(19) -0.0021(19)
C23 0.043(3) 0.035(3) 0.035(3) -0.001(2) -0.009(2) -0.001(2)
C24 0.047(4) 0.039(3) 0.044(3) -0.006(2) -0.013(3) 0.000(2)
C25 0.052(4) 0.041(3) 0.038(3) -0.007(2) -0.008(3) 0.004(3)
C26 0.042(3) 0.047(3) 0.040(3) -0.004(2) -0.005(2) 0.003(2)
C27 0.040(3) 0.047(3) 0.036(3) -0.004(2) -0.009(2) 0.003(2)
N28 0.039(3) 0.041(3) 0.045(3) -0.008(2) -0.008(2) 0.000(2)
N29 0.040(3) 0.039(2) 0.037(2) -0.0061(19) -0.008(2) 0.0000(19)
C30 0.042(3) 0.044(3) 0.042(3) -0.006(2) -0.004(2) 0.004(2)
C31 0.045(4) 0.048(3) 0.054(4) 0.001(3) -0.005(3) -0.002(3)
C32 0.039(3) 0.042(3) 0.049(3) -0.002(3) -0.009(3) -0.008(2)
N33 0.037(3) 0.049(3) 0.045(3) -0.006(2) -0.008(2) -0.002(2)
N34 0.040(3) 0.044(3) 0.038(2) -0.006(2) -0.009(2) -0.005(2)
C35 0.044(4) 0.056(4) 0.049(3) -0.007(3) -0.014(3) -0.013(3)
C36 0.045(4) 0.064(4) 0.060(4) -0.007(3) -0.011(3) -0.016(3)
C37 0.040(4) 0.071(4) 0.047(3) -0.006(3) -0.003(3) 0.000(3)
N38 0.055(3) 0.045(3) 0.045(3) -0.011(2) -0.001(2) 0.001(2)
C39 0.060(4) 0.047(3) 0.047(3) -0.013(3) -0.009(3) 0.003(3)
O40 0.072(4) 0.050(3) 0.061(3) -0.018(2) 0.004(3) -0.009(2)
C41 0.084(6) 0.061(5) 0.074(5) -0.033(4) 0.011(4) -0.006(4)
Cl47 0.0609(11) 0.0622(10) 0.0482(8) -0.0204(7) -0.0179(7) 0.0103(7)
O48 0.072(4) 0.098(4) 0.054(3) -0.035(3) -0.020(3) 0.009(3)
O49 0.061(4) 0.155(7) 0.071(4) -0.031(4) -0.011(3) 0.024(4)
O50 0.160(7) 0.067(4) 0.095(5) -0.012(3) -0.081(5) 0.019(4)
O51 0.060(3) 0.060(3) 0.046(2) -0.008(2) -0.013(2) -0.002(2)

loop_
_atom_type_symbol
_atom_type_description
_atom_type_scat_dispersion_real
_atom_type_scat_dispersion_imag
_atom_type_scat_source
C C 0.0181 0.0091 'International Tables Vol C Tables 4.2.6.8 and 6.1.1.4'
H H 0.0000 0.0000 'International Tables Vol C Tables 4.2.6.8 and 6.1.1.4'
N N 0.0311 0.0180 'International Tables Vol C Tables 4.2.6.8 and 6.1.1.4'
O O 0.0492 0.0322 'International Tables Vol C Tables 4.2.6.8 and 6.1.1.4'
Fe Fe -1.1336 3.1974 'International Tables Vol C Tables 4.2.6.8 and 6.1.1.4'
Cl Cl 0.3639 0.7018 'International Tables Vol C Tables 4.2.6.8 and 6.1.1.4'

loop_
_geom_angle_atom_site_label_1
_geom_angle_atom_site_label_2
_geom_angle_atom_site_label_3
_geom_angle
_geom_angle_site_symmetry_1
_geom_angle_site_symmetry_3
_geom_angle_publ_flag
N2 Fe1 N9 79.44(19) . . ?
N2 Fe1 N14 79.32(19) . . ?
N2 Fe1 N29 105.2(2) . . ?
N2 Fe1 N34 95.7(2) . . ?
N14 Fe1 N9 158.8(2) . . ?
N14 Fe1 N29 92.9(2) . . ?
N14 Fe1 N34 88.7(2) . . ?
N22 Fe1 N2 174.4(2) . . ?
N22 Fe1 N9 103.9(2) . . ?
N22 Fe1 N14 97.3(2) . . ?
N22 Fe1 N29 79.3(2) . . ?
N22 Fe1 N34 79.6(2) . . ?
N29 Fe1 N9 92.8(2) . . ?
N34 Fe1 N9 93.2(2) . . ?
N34 Fe1 N29 158.9(2) . . ?
C3 N2 Fe1 120.5(4) . . ?
C7 N2 Fe1 120.6(4) . . ?
C7 N2 C3 118.4(5) . . ?
N2 C3 C4 123.2(5) . . ?
N2 C3 N8 111.0(5) . . ?
C4 C3 N8 125.7(5) . . ?
C3 C4 H4 121.3 . . ?
C3 C4 C5 117.3(5) . . ?
C5 C4 H4 121.3 . . ?
C4 C5 C6 120.3(5) . . ?
N18 C5 C4 115.7(5) . . ?
N18 C5 C6 123.9(5) . . ?
C5 C6 H6 122.0 . . ?
C7 C6 C5 115.9(5) . . ?
C7 C6 H6 122.0 . . ?
N2 C7 C6 124.7(5) . . ?
N2 C7 N13 109.9(5) . . ?
C6 C7 N13 125.4(5) . . ?
N9 N8 C3 117.7(4) . . ?
C12 N8 C3 132.1(5) . . ?
C12 N8 N9 110.1(5) . . ?
N8 N9 Fe1 111.3(3) . . ?
C10 N9 Fe1 142.4(4) . . ?
C10 N9 N8 106.1(5) . . ?
N9 C10 H10 124.4 . . ?
N9 C10 C11 111.2(6) . . ?
C11 C10 H10 124.4 . . ?
C10 C11 H11 127.1 . . ?
C12 C11 C10 105.7(6) . . ?
C12 C11 H11 127.1 . . ?
N8 C12 C11 106.9(5) . . ?
N8 C12 H12 126.5 . . ?
C11 C12 H12 126.5 . . ?
N14 N13 C7 116.3(5) . . ?
C17 N13 C7 132.2(5) . . ?
C17 N13 N14 111.2(5) . . ?
N13 N14 Fe1 113.6(3) . . ?
C15 N14 Fe1 140.9(4) . . ?
C15 N14 N13 105.1(5) . . ?
N14 C15 H15 124.6 . . ?
N14 C15 C16 110.8(6) . . ?
C16 C15 H15 124.6 . . ?
C15 C16 H16 126.4 . . ?
C17 C16 C15 107.2(6) . . ?
C17 C16 H16 126.4 . . ?
N13 C17 C16 105.7(6) . . ?
N13 C17 H17 127.2 . . ?
C16 C17 H17 127.2 . . ?
C5 N18 H18 116.0 . . ?
C19 N18 C5 128.0(6) . . ?
C19 N18 H18 116.0 . . ?
N18 C19 C21 113.2(6) . . ?
O20 C19 N18 123.5(6) . . ?
O20 C19 C21 123.2(6) . . ?
C19 C21 H21A 109.5 . . ?
C19 C21 H21B 109.5 . . ?
C19 C21 H21C 109.5 . . ?
H21A C21 H21B 109.5 . . ?
H21A C21 H21C 109.5 . . ?
H21B C21 H21C 109.5 . . ?
C23 N22 Fe1 121.1(4) . . ?
C23 N22 C27 118.9(5) . . ?
C27 N22 Fe1 119.8(4) . . ?
N22 C23 C24 124.0(6) . . ?
N22 C23 N28 110.3(5) . . ?
C24 C23 N28 125.7(6) . . ?
C23 C24 H24 122.0 . . ?
C23 C24 C25 116.0(6) . . ?
C25 C24 H24 122.0 . . ?
C24 C25 C26 121.0(6) . . ?
N38 C25 C24 122.7(6) . . ?
N38 C25 C26 116.3(6) . . ?
C25 C26 H26 121.5 . . ?
C27 C26 C25 117.0(6) . . ?
C27 C26 H26 121.5 . . ?
N22 C27 C26 123.1(6) . . ?
N22 C27 N33 110.9(5) . . ?
C26 C27 N33 126.0(6) . . ?
N29 N28 C23 117.5(5) . . ?
C32 N28 C23 132.2(5) . . ?
C32 N28 N29 110.2(5) . . ?
N28 N29 Fe1 111.7(4) . . ?
C30 N29 Fe1 143.2(4) . . ?
C30 N29 N28 105.1(5) . . ?
N29 C30 H30 124.2 . . ?
N29 C30 C31 111.7(6) . . ?
C31 C30 H30 124.2 . . ?
C30 C31 H31 127.0 . . ?
C32 C31 C30 106.0(6) . . ?
C32 C31 H31 127.0 . . ?
N28 C32 C31 107.0(6) . . ?
N28 C32 H32 126.5 . . ?
C31 C32 H32 126.5 . . ?
N34 N33 C27 116.6(5) . . ?
C37 N33 C27 133.2(6) . . ?
C37 N33 N34 110.1(5) . . ?
N33 N34 Fe1 112.9(4) . . ?
C35 N34 Fe1 141.1(5) . . ?
C35 N34 N33 105.7(5) . . ?
N34 C35 H35 124.8 . . ?
N34 C35 C36 110.4(6) . . ?
C36 C35 H35 124.8 . . ?
C35 C36 H36 126.5 . . ?
C37 C36 C35 106.9(6) . . ?
C37 C36 H36 126.5 . . ?
N33 C37 H37 126.6 . . ?
C36 C37 N33 106.8(6) . . ?
C36 C37 H37 126.6 . . ?
C25 N38 H38 117.0 . . ?
C39 N38 C25 126.1(6) . . ?
C39 N38 H38 117.0 . . ?
N38 C39 C41 113.9(7) . . ?
O40 C39 N38 123.1(6) . . ?
O40 C39 C41 122.9(7) . . ?
C39 C41 H41A 109.5 . . ?
C39 C41 H41B 109.5 . . ?
C39 C41 H41C 109.5 . . ?
H41A C41 H41B 109.5 . . ?
H41A C41 H41C 109.5 . . ?
H41B C41 H41C 109.5 . . ?
O43A Cl4A O45A 104.8(6) . . ?
O44A Cl4A O43A 108.9(6) . . ?
O44A Cl4A O45A 108.6(6) . . ?
O44A Cl4A O46A 114.2(6) . . ?
O46A Cl4A O43A 111.2(6) . . ?
O46A Cl4A O45A 108.7(6) . . ?
O43B Cl4B O44B 112.3(7) . . ?
O43B Cl4B O45B 115.0(7) . . ?
O43B Cl4B O46B 107.0(7) . . ?
O44B Cl4B O45B 111.5(7) . . ?
O44B Cl4B O46B 105.2(8) . . ?
O45B Cl4B O46B 104.9(7) . . ?
O48 Cl47 O51 109.2(3) . . ?
O49 Cl47 O48 109.8(4) . . ?
O49 Cl47 O51 110.4(4) . . ?
O50 Cl47 O48 109.7(4) . . ?
O50 Cl47 O49 109.8(5) . . ?
O50 Cl47 O51 107.8(4) . . ?
H52A C52A H52B 109.5 . . ?
H52A C52A H52C 109.5 . . ?
H52B C52A H52C 109.5 . . ?
C53A C52A H52A 109.5 . . ?
C53A C52A H52B 109.5 . . ?
C53A C52A H52C 109.5 . . ?
N54A C53A C52A 177(2) . . ?
H52D C52B H52E 109.5 . . ?
H52D C52B H52F 109.5 . . ?
H52E C52B H52F 109.5 . . ?
C53B C52B H52D 109.5 . . ?
C53B C52B H52E 109.5 . . ?
C53B C52B H52F 109.5 . . ?
N54B C53B C52B 172(2) . . ?

loop_
_geom_bond_atom_site_label_1
_geom_bond_atom_site_label_2
_geom_bond_distance
_geom_bond_site_symmetry_2
_geom_bond_publ_flag
Fe1 N2 1.922(4) . ?
Fe1 N9 2.019(5) . ?
Fe1 N14 1.965(5) . ?
Fe1 N22 1.921(5) . ?
Fe1 N29 2.001(5) . ?
Fe1 N34 1.986(5) . ?
N2 C3 1.333(7) . ?
N2 C7 1.330(7) . ?
C3 C4 1.375(8) . ?
C3 N8 1.399(7) . ?
C4 H4 0.9500 . ?
C4 C5 1.399(8) . ?
C5 C6 1.415(8) . ?
C5 N18 1.387(7) . ?
C6 H6 0.9500 . ?
C6 C7 1.369(8) . ?
C7 N13 1.420(7) . ?
N8 N9 1.384(6) . ?
N8 C12 1.360(8) . ?
N9 C10 1.300(8) . ?
C10 H10 0.9500 . ?
C10 C11 1.406(9) . ?
C11 H11 0.9500 . ?
C11 C12 1.370(9) . ?
C12 H12 0.9500 . ?
N13 N14 1.373(7) . ?
N13 C17 1.359(8) . ?
N14 C15 1.331(7) . ?
C15 H15 0.9500 . ?
C15 C16 1.375(10) . ?
C16 H16 0.9500 . ?
C16 C17 1.372(9) . ?
C17 H17 0.9500 . ?
N18 H18 0.8800 . ?
N18 C19 1.373(8) . ?
C19 O20 1.214(9) . ?
C19 C21 1.511(10) . ?
C21 H21A 0.9800 . ?
C21 H21B 0.9800 . ?
C21 H21C 0.9800 . ?
N22 C23 1.330(8) . ?
N22 C27 1.338(8) . ?
C23 C24 1.381(8) . ?
C23 N28 1.398(8) . ?
C24 H24 0.9500 . ?
C24 C25 1.399(9) . ?
C25 C26 1.406(9) . ?
C25 N38 1.394(8) . ?
C26 H26 0.9500 . ?
C26 C27 1.370(8) . ?
C27 N33 1.411(8) . ?
N28 N29 1.391(7) . ?
N28 C32 1.361(8) . ?
N29 C30 1.312(8) . ?
C30 H30 0.9500 . ?
C30 C31 1.395(10) . ?
C31 H31 0.9500 . ?
C31 C32 1.365(9) . ?
C32 H32 0.9500 . ?
N33 N34 1.370(7) . ?
N33 C37 1.361(9) . ?
N34 C35 1.332(8) . ?
C35 H35 0.9500 . ?
C35 C36 1.377(10) . ?
C36 H36 0.9500 . ?
C36 C37 1.358(10) . ?
C37 H37 0.9500 . ?
N38 H38 0.8800 . ?
N38 C39 1.374(9) . ?
C39 O40 1.228(9) . ?
C39 C41 1.506(9) . ?
C41 H41A 0.9800 . ?
C41 H41B 0.9800 . ?
C41 H41C 0.9800 . ?
Cl4A O43A 1.466(9) . ?
Cl4A O44A 1.401(9) . ?
Cl4A O45A 1.507(9) . ?
Cl4A O46A 1.404(8) . ?
Cl4B O43B 1.413(9) . ?
Cl4B O44B 1.414(10) . ?
Cl4B O45B 1.421(9) . ?
Cl4B O46B 1.517(10) . ?
Cl47 O48 1.425(5) . ?
Cl47 O49 1.411(7) . ?
Cl47 O50 1.401(7) . ?
Cl47 O51 1.452(5) . ?
C52A H52A 0.9800 . ?
C52A H52B 0.9800 . ?
C52A H52C 0.9800 . ?
C52A C53A 1.467(14) . ?
C53A N54A 1.132(14) . ?
C52B H52D 0.9800 . ?
C52B H52E 0.9800 . ?
C52B H52F 0.9800 . ?
C52B C53B 1.457(14) . ?
C53B N54B 1.160(14) . ?

loop_
_geom_hbond_atom_site_label_D
_geom_hbond_atom_site_label_H
_geom_hbond_atom_site_label_A
_geom_hbond_distance_DH
_geom_hbond_distance_HA
_geom_hbond_distance_DA
_geom_hbond_angle_DHA
_geom_hbond_site_symmetry_A
_geom_hbond_publ_flag
N18 H18 O46A 0.88 2.09 2.947(9) 163.4 . yes
N18 H18 O46B 0.88 2.01 2.888(12) 177.7 . yes
N38 H38 O51 0.88 2.13 2.943(8) 153.4 . yes

loop_
_geom_torsion_atom_site_label_1
_geom_torsion_atom_site_label_2
_geom_torsion_atom_site_label_3
_geom_torsion_atom_site_label_4
_geom_torsion
_geom_torsion_site_symmetry_1
_geom_torsion_site_symmetry_2
_geom_torsion_site_symmetry_3
_geom_torsion_site_symmetry_4
_geom_torsion_publ_flag
Fe1 N2 C3 C4 -174.2(4) . . . . ?
Fe1 N2 C3 N8 4.0(7) . . . . ?
Fe1 N2 C7 C6 173.8(5) . . . . ?
Fe1 N2 C7 N13 -5.2(7) . . . . ?
Fe1 N9 C10 C11 -174.8(5) . . . . ?
Fe1 N14 C15 C16 170.9(5) . . . . ?
Fe1 N22 C23 C24 -177.9(4) . . . . ?
Fe1 N22 C23 N28 1.0(6) . . . . ?
Fe1 N22 C27 C26 176.7(5) . . . . ?
Fe1 N22 C27 N33 -2.2(6) . . . . ?
Fe1 N29 C30 C31 -178.4(5) . . . . ?
Fe1 N34 C35 C36 172.8(5) . . . . ?
N2 C3 C4 C5 0.9(9) . . . . ?
N2 C3 N8 N9 -2.1(7) . . . . ?
N2 C3 N8 C12 -177.4(6) . . . . ?
N2 C7 N13 N14 2.2(7) . . . . ?
N2 C7 N13 C17 176.1(6) . . . . ?
C3 N2 C7 C6 2.0(9) . . . . ?
C3 N2 C7 N13 -176.9(5) . . . . ?
C3 C4 C5 C6 1.1(9) . . . . ?
C3 C4 C5 N18 178.3(5) . . . . ?
C3 N8 N9 Fe1 -0.5(6) . . . . ?
C3 N8 N9 C10 -177.5(5) . . . . ?
C3 N8 C12 C11 176.8(6) . . . . ?
C4 C3 N8 N9 176.1(5) . . . . ?
C4 C3 N8 C12 0.7(11) . . . . ?
C4 C5 C6 C7 -1.5(9) . . . . ?
C4 C5 N18 C19 176.4(6) . . . . ?
C5 C6 C7 N2 -0.1(9) . . . . ?
C5 C6 C7 N13 178.7(6) . . . . ?
C5 N18 C19 O20 -4.2(12) . . . . ?
C5 N18 C19 C21 175.7(6) . . . . ?
C6 C5 N18 C19 -6.6(11) . . . . ?
C6 C7 N13 N14 -176.7(5) . . . . ?
C6 C7 N13 C17 -2.8(11) . . . . ?
C7 N2 C3 C4 -2.5(9) . . . . ?
C7 N2 C3 N8 175.7(5) . . . . ?
C7 N13 N14 Fe1 1.4(6) . . . . ?
C7 N13 N14 C15 175.9(5) . . . . ?
C7 N13 C17 C16 -174.2(6) . . . . ?
N8 C3 C4 C5 -177.0(6) . . . . ?
N8 N9 C10 C11 0.8(7) . . . . ?
N9 N8 C12 C11 1.2(7) . . . . ?
N9 C10 C11 C12 0.0(8) . . . . ?
C10 C11 C12 N8 -0.7(8) . . . . ?
C12 N8 N9 Fe1 175.8(4) . . . . ?
C12 N8 N9 C10 -1.2(7) . . . . ?
N13 N14 C15 C16 -1.1(7) . . . . ?
N14 N13 C17 C16 -0.1(7) . . . . ?
N14 C15 C16 C17 1.1(8) . . . . ?
C15 C16 C17 N13 -0.6(8) . . . . ?
C17 N13 N14 Fe1 -173.8(4) . . . . ?
C17 N13 N14 C15 0.7(7) . . . . ?
N18 C5 C6 C7 -178.4(6) . . . . ?
N22 C23 C24 C25 1.5(9) . . . . ?
N22 C23 N28 N29 0.3(7) . . . . ?
N22 C23 N28 C32 -179.9(6) . . . . ?
N22 C27 N33 N34 -0.3(7) . . . . ?
N22 C27 N33 C37 176.4(6) . . . . ?
C23 N22 C27 C26 1.7(9) . . . . ?
C23 N22 C27 N33 -177.2(5) . . . . ?
C23 C24 C25 C26 1.3(9) . . . . ?
C23 C24 C25 N38 -179.7(6) . . . . ?
C23 N28 N29 Fe1 -1.2(6) . . . . ?
C23 N28 N29 C30 179.7(5) . . . . ?
C23 N28 C32 C31 -179.8(6) . . . . ?
C24 C23 N28 N29 179.1(5) . . . . ?
C24 C23 N28 C32 -1.1(10) . . . . ?
C24 C25 C26 C27 -2.4(9) . . . . ?
C24 C25 N38 C39 22.4(10) . . . . ?
C25 C26 C27 N22 0.9(9) . . . . ?
C25 C26 C27 N33 179.6(6) . . . . ?
C25 N38 C39 O40 -2.1(12) . . . . ?
C25 N38 C39 C41 177.8(7) . . . . ?
C26 C25 N38 C39 -158.5(7) . . . . ?
C26 C27 N33 N34 -179.2(6) . . . . ?
C26 C27 N33 C37 -2.4(11) . . . . ?
C27 N22 C23 C24 -3.0(8) . . . . ?
C27 N22 C23 N28 175.9(5) . . . . ?
C27 N33 N34 Fe1 2.5(6) . . . . ?
C27 N33 N34 C35 178.1(5) . . . . ?
C27 N33 C37 C36 -177.1(7) . . . . ?
N28 C23 C24 C25 -177.2(5) . . . . ?
N28 N29 C30 C31 0.3(7) . . . . ?
N29 N28 C32 C31 0.0(7) . . . . ?
N29 C30 C31 C32 -0.3(8) . . . . ?
C30 C31 C32 N28 0.1(7) . . . . ?
C32 N28 N29 Fe1 178.9(4) . . . . ?
C32 N28 N29 C30 -0.2(6) . . . . ?
N33 N34 C35 C36 -0.9(7) . . . . ?
N34 N33 C37 C36 -0.2(8) . . . . ?
N34 C35 C36 C37 0.8(8) . . . . ?
C35 C36 C37 N33 -0.4(8) . . . . ?
C37 N33 N34 Fe1 -175.0(4) . . . . ?
C37 N33 N34 C35 0.6(7) . . . . ?
N38 C25 C26 C27 178.6(5) . . . . ?
